data_7107507
loop_
_publ_author_name
'Gang Zhao'
'Shan Qian'

_publ_section_title
;
 Total synthesis of (+)-chloranthalactone F
;
_journal_name_full Chem.Commun.
_journal_page_first 3530
_journal_paper_doi 10.1039/c2cc17882f
_journal_volume 48
_journal_year 2012
_chemical_absolute_configuration ad
_chemical_formula_sum 'C30 H32 O4'
_chemical_formula_weight 456.56
_chemical_name_systematic
;
?
;
_space_group_IT_number 19
_symmetry_cell_setting orthorhombic
_symmetry_space_group_name_Hall 'P 2ac 2ab'
_symmetry_space_group_name_H-M 'P 21 21 21'
_atom_sites_solution_hydrogens geom
_atom_sites_solution_primary direct
_atom_sites_solution_secondary difmap
_audit_creation_method SHELXL-97
_cell_angle_alpha 90.00
_cell_angle_beta 90.00
_cell_angle_gamma 90.00
_cell_formula_units_Z 4
_cell_length_a 11.7192(9)
_cell_length_b 12.3720(9)
_cell_length_c 16.8928(12)
_cell_measurement_reflns_used 4700
_cell_measurement_temperature 293(2)
_cell_measurement_theta_max 55.136
_cell_measurement_theta_min 4.788
_cell_volume 2449.3(3)
_computing_cell_refinement 'Bruker SMART'
_computing_data_collection 'Bruker SMART'
_computing_data_reduction 'Bruker SHELXTL'
_computing_molecular_graphics 'Bruker SHELXTL'
_computing_publication_material 'Bruker SHELXTL'
_computing_structure_refinement 'SHELXL-97 (Sheldrick, 1997)'
_computing_structure_solution 'SHELXS-97 (Sheldrick, 1990)'
_diffrn_ambient_temperature 293(2)
_diffrn_measured_fraction_theta_full 0.999
_diffrn_measured_fraction_theta_max 0.999
_diffrn_measurement_device_type 'CCD area detector'
_diffrn_measurement_method 'phi and omega scans'
_diffrn_radiation_monochromator graphite
_diffrn_radiation_source 'fine-focus sealed tube'
_diffrn_radiation_type MoK\a
_diffrn_radiation_wavelength 0.71073
_diffrn_reflns_av_R_equivalents 0.0219
_diffrn_reflns_av_sigmaI/netI 0.0269
_diffrn_reflns_limit_h_max 14
_diffrn_reflns_limit_h_min -13
_diffrn_reflns_limit_k_max 15
_diffrn_reflns_limit_k_min -12
_diffrn_reflns_limit_l_max 12
_diffrn_reflns_limit_l_min -20
_diffrn_reflns_number 13321
_diffrn_reflns_theta_full 26.00
_diffrn_reflns_theta_max 26.00
_diffrn_reflns_theta_min 2.12
_exptl_absorpt_coefficient_mu 0.081
_exptl_absorpt_correction_T_max 1.00000
_exptl_absorpt_correction_T_min 0.49276
_exptl_absorpt_correction_type empirical
_exptl_absorpt_process_details sadabs
_exptl_crystal_colour colorless
_exptl_crystal_density_diffrn 1.238
_exptl_crystal_density_method 'not measured'
_exptl_crystal_description prismatic
_exptl_crystal_F_000 976
_exptl_crystal_size_max 0.316
_exptl_crystal_size_mid 0.198
_exptl_crystal_size_min 0.157
_refine_diff_density_max 0.168
_refine_diff_density_min -0.148
_refine_diff_density_rms 0.031
_refine_ls_abs_structure_details 'Flack H D (1983), Acta Cryst. A39, 876-881'
_refine_ls_abs_structure_Flack -0.3(10)
_refine_ls_extinction_method none
_refine_ls_goodness_of_fit_ref 1.027
_refine_ls_hydrogen_treatment constr
_refine_ls_matrix_type full
_refine_ls_number_parameters 311
_refine_ls_number_reflns 4813
_refine_ls_number_restraints 0
_refine_ls_restrained_S_all 1.027
_refine_ls_R_factor_all 0.0440
_refine_ls_R_factor_gt 0.0376
_refine_ls_shift/su_max 0.011
_refine_ls_shift/su_mean 0.000
_refine_ls_structure_factor_coef Fsqd
_refine_ls_weighting_details 'calc w=1/[\s^2^(Fo^2^)+(0.0612P)^2^+0.0936P] where P=(Fo^2^+2Fc^2^)/3'
_refine_ls_weighting_scheme calc
_refine_ls_wR_factor_gt 0.0959
_refine_ls_wR_factor_ref 0.0997
_reflns_number_gt 4216
_reflns_number_total 4813
_reflns_threshold_expression >2sigma(I)
_cod_data_source_file c2cc17882f.txt
_cod_data_source_block cd211334
_cod_original_sg_symbol_H-M P2(1)2(1)2(1)
_cod_database_code 7107507

loop_
_symmetry_equiv_pos_as_xyz
'x, y, z'
'-x+1/2, -y, z+1/2'
'-x, y+1/2, -z+1/2'
'x+1/2, -y+1/2, -z'

loop_
_atom_site_label
_atom_site_type_symbol
_atom_site_fract_x
_atom_site_fract_y
_atom_site_fract_z
_atom_site_U_iso_or_equiv
_atom_site_adp_type
_atom_site_occupancy
_atom_site_symmetry_multiplicity
_atom_site_calc_flag
_atom_site_refinement_flags
O1 O 0.90541(14) 0.75346(13) -0.02017(9) 0.0705(4) Uani 1 1 d .
O2 O 0.86141(9) 0.63019(9) 0.07108(7) 0.0387(3) Uani 1 1 d .
O3 O 0.89699(14) 0.23184(12) -0.03449(9) 0.0719(4) Uani 1 1 d .
O4 O 0.91247(10) 0.34763(9) 0.06695(7) 0.0446(3) Uani 1 1 d .
C1 C 0.93424(15) 0.67722(14) 0.01790(10) 0.0455(4) Uani 1 1 d .
C2 C 1.04461(15) 0.62197(14) 0.02151(10) 0.0432(4) Uani 1 1 d .
C3 C 1.03779(14) 0.54427(13) 0.07567(10) 0.0383(4) Uani 1 1 d .
C4 C 0.91819(13) 0.54083(12) 0.10822(9) 0.0348(3) Uani 1 1 d .
C5 C 0.90528(13) 0.53320(13) 0.20014(9) 0.0359(3) Uani 1 1 d .
H5 H 0.8637 0.5951 0.2221 0.043 Uiso 1 1 calc R
C6 C 1.02163(14) 0.51673(13) 0.24051(10) 0.0397(4) Uani 1 1 d .
C7 C 1.09286(14) 0.43546(14) 0.19125(10) 0.0416(4) Uani 1 1 d .
H7 H 1.0402 0.3764 0.1785 0.050 Uiso 1 1 calc R
C8 C 1.13194(14) 0.47927(15) 0.11182(11) 0.0445(4) Uani 1 1 d .
H8A H 1.1989 0.5243 0.1190 0.053 Uiso 1 1 calc R
H8B H 1.1521 0.4199 0.0770 0.053 Uiso 1 1 calc R
C9 C 1.01515(16) 0.45966(16) 0.32092(11) 0.0497(4) Uani 1 1 d .
H9 H 0.9403 0.4367 0.3406 0.060 Uiso 1 1 calc R
C10 C 1.10921(19) 0.47710(19) 0.37943(12) 0.0647(6) Uani 1 1 d .
H10A H 1.0923 0.4646 0.4349 0.078 Uiso 1 1 calc R
H10B H 1.1623 0.5356 0.3693 0.078 Uiso 1 1 calc R
C11 C 1.11383(17) 0.38068(16) 0.32581(11) 0.0548(5) Uani 1 1 d .
H11 H 1.0998 0.3091 0.3486 0.066 Uiso 1 1 calc R
C12 C 1.17683(16) 0.38772(14) 0.24936(11) 0.0486(4) Uani 1 1 d .
C13 C 1.28109(17) 0.35480(18) 0.23479(13) 0.0622(5) Uani 1 1 d .
H13A H 1.3241 0.3229 0.2748 0.075 Uiso 1 1 calc R
H13B H 1.3121 0.3633 0.1845 0.075 Uiso 1 1 calc R
C14 C 1.07948(16) 0.62795(15) 0.24609(11) 0.0486(4) Uani 1 1 d .
H14A H 1.0431 0.6700 0.2866 0.073 Uiso 1 1 calc R
H14B H 1.0728 0.6646 0.1962 0.073 Uiso 1 1 calc R
H14C H 1.1587 0.6187 0.2589 0.073 Uiso 1 1 calc R
C15 C 1.14315(18) 0.6590(2) -0.02608(14) 0.0694(6) Uani 1 1 d .
H15A H 1.2027 0.6833 0.0086 0.104 Uiso 1 1 calc R
H15B H 1.1198 0.7173 -0.0598 0.104 Uiso 1 1 calc R
H15C H 1.1708 0.6002 -0.0579 0.104 Uiso 1 1 calc R
C16 C 0.85654(15) 0.30476(15) 0.00271(11) 0.0477(4) Uani 1 1 d .
C17 C 0.74705(14) 0.36108(14) -0.00653(10) 0.0425(4) Uani 1 1 d .
C18 C 0.73902(13) 0.43536(13) 0.04954(9) 0.0374(4) Uani 1 1 d .
C19 C 0.84596(13) 0.43430(12) 0.09953(10) 0.0362(4) Uani 1 1 d .
C20 C 0.82814(14) 0.43241(13) 0.19101(10) 0.0377(4) Uani 1 1 d .
H20 H 0.8620 0.3681 0.2155 0.045 Uiso 1 1 calc R
C21 C 0.70172(14) 0.44559(14) 0.21283(10) 0.0424(4) Uani 1 1 d .
C22 C 0.64767(14) 0.53377(13) 0.15912(10) 0.0390(4) Uani 1 1 d .
H22 H 0.7011 0.5947 0.1594 0.047 Uiso 1 1 calc R
C23 C 0.63586(14) 0.49974(14) 0.07347(11) 0.0413(4) Uani 1 1 d .
H23A H 0.5676 0.4563 0.0669 0.050 Uiso 1 1 calc R
H23B H 0.6290 0.5632 0.0400 0.050 Uiso 1 1 calc R
C24 C 0.68153(17) 0.49341(17) 0.29539(11) 0.0544(5) Uani 1 1 d .
H24 H 0.7480 0.5138 0.3273 0.065 Uiso 1 1 calc R
C25 C 0.5712(2) 0.4711(2) 0.33699(13) 0.0723(6) Uani 1 1 d .
H25A H 0.5229 0.4143 0.3158 0.087 Uiso 1 1 calc R
H25B H 0.5700 0.4777 0.3942 0.087 Uiso 1 1 calc R
C26 C 0.58288(17) 0.57197(18) 0.28989(12) 0.0588(5) Uani 1 1 d .
H26 H 0.5881 0.6414 0.3176 0.071 Uiso 1 1 calc R
C27 C 0.54513(15) 0.57039(14) 0.20544(11) 0.0472(4) Uani 1 1 d .
C28 C 0.44304(17) 0.59348(16) 0.17729(14) 0.0589(5) Uani 1 1 d .
H28A H 0.3847 0.6135 0.2116 0.071 Uiso 1 1 calc R
H28B H 0.4294 0.5897 0.1231 0.071 Uiso 1 1 calc R
C29 C 0.64386(16) 0.33538(15) 0.20186(13) 0.0571(5) Uani 1 1 d .
H29A H 0.6705 0.3026 0.1538 0.086 Uiso 1 1 calc R
H29B H 0.5627 0.3450 0.1991 0.086 Uiso 1 1 calc R
H29C H 0.6621 0.2895 0.2459 0.086 Uiso 1 1 calc R
C30 C 0.65980(17) 0.32574(18) -0.06523(12) 0.0570(5) Uani 1 1 d .
H30A H 0.6152 0.2681 -0.0431 0.085 Uiso 1 1 calc R
H30B H 0.6972 0.3009 -0.1124 0.085 Uiso 1 1 calc R
H30C H 0.6109 0.3855 -0.0780 0.085 Uiso 1 1 calc R

loop_
_atom_site_aniso_label
_atom_site_aniso_U_11
_atom_site_aniso_U_22
_atom_site_aniso_U_33
_atom_site_aniso_U_23
_atom_site_aniso_U_13
_atom_site_aniso_U_12
O1 0.0735(10) 0.0660(9) 0.0719(10) 0.0333(8) 0.0216(8) 0.0166(8)
O2 0.0372(6) 0.0367(6) 0.0422(6) 0.0063(5) 0.0048(5) 0.0027(5)
O3 0.0690(10) 0.0683(9) 0.0784(10) -0.0323(8) -0.0104(8) 0.0190(8)
O4 0.0374(6) 0.0404(6) 0.0560(7) -0.0090(5) -0.0055(5) 0.0058(5)
C1 0.0493(10) 0.0430(9) 0.0441(9) 0.0043(8) 0.0080(8) -0.0009(8)
C2 0.0397(9) 0.0468(9) 0.0430(9) -0.0015(8) 0.0059(7) -0.0054(8)
C3 0.0335(8) 0.0416(9) 0.0399(8) -0.0064(7) 0.0005(7) -0.0030(7)
C4 0.0323(8) 0.0341(8) 0.0378(8) 0.0013(6) -0.0006(7) 0.0013(6)
C5 0.0328(8) 0.0354(8) 0.0393(8) 0.0019(7) -0.0001(7) -0.0007(7)
C6 0.0361(9) 0.0408(8) 0.0424(9) -0.0028(7) -0.0034(7) 0.0004(7)
C7 0.0340(8) 0.0410(9) 0.0498(10) -0.0030(8) -0.0067(7) -0.0004(7)
C8 0.0334(9) 0.0502(10) 0.0500(10) -0.0031(8) -0.0001(8) 0.0029(8)
C9 0.0461(10) 0.0579(11) 0.0452(10) 0.0032(8) -0.0047(8) 0.0040(8)
C10 0.0656(14) 0.0790(14) 0.0494(11) 0.0004(10) -0.0183(10) 0.0094(12)
C11 0.0555(11) 0.0553(11) 0.0534(11) 0.0076(9) -0.0123(9) 0.0073(9)
C12 0.0446(10) 0.0448(9) 0.0563(11) -0.0036(9) -0.0145(8) 0.0036(8)
C13 0.0505(11) 0.0694(13) 0.0667(13) -0.0071(11) -0.0166(10) 0.0141(10)
C14 0.0422(9) 0.0478(9) 0.0559(11) -0.0079(9) -0.0054(8) -0.0034(8)
C15 0.0501(12) 0.0877(16) 0.0704(13) 0.0136(12) 0.0170(10) -0.0069(11)
C16 0.0459(10) 0.0404(9) 0.0570(11) -0.0087(8) -0.0028(8) 0.0019(8)
C17 0.0381(9) 0.0414(9) 0.0480(9) -0.0006(8) -0.0024(7) -0.0058(7)
C18 0.0335(8) 0.0367(8) 0.0420(9) 0.0047(7) 0.0008(7) -0.0041(7)
C19 0.0309(8) 0.0332(8) 0.0445(9) -0.0012(7) 0.0017(7) 0.0012(6)
C20 0.0363(8) 0.0338(8) 0.0429(9) 0.0076(7) -0.0036(7) -0.0006(7)
C21 0.0364(9) 0.0435(10) 0.0473(9) 0.0092(8) 0.0021(7) -0.0054(7)
C22 0.0325(8) 0.0384(9) 0.0462(9) 0.0031(7) 0.0028(7) -0.0006(7)
C23 0.0317(8) 0.0450(9) 0.0473(9) 0.0027(7) -0.0038(7) 0.0015(7)
C24 0.0485(11) 0.0702(13) 0.0446(10) 0.0069(9) 0.0038(8) -0.0069(9)
C25 0.0644(14) 0.0975(17) 0.0549(12) 0.0123(12) 0.0145(11) -0.0110(13)
C26 0.0529(11) 0.0710(13) 0.0525(11) -0.0043(10) 0.0135(9) -0.0011(10)
C27 0.0406(9) 0.0453(9) 0.0557(11) 0.0026(8) 0.0105(8) -0.0003(8)
C28 0.0458(11) 0.0599(12) 0.0711(13) 0.0017(10) 0.0120(9) 0.0116(9)
C29 0.0489(11) 0.0501(11) 0.0724(13) 0.0158(10) 0.0003(10) -0.0110(9)
C30 0.0520(11) 0.0625(12) 0.0563(11) -0.0129(10) -0.0094(9) -0.0036(9)

loop_
_atom_type_symbol
_atom_type_description
_atom_type_scat_dispersion_real
_atom_type_scat_dispersion_imag
_atom_type_scat_source
C C 0.0033 0.0016 'International Tables Vol C Tables 4.2.6.8 and 6.1.1.4'
H H 0.0000 0.0000 'International Tables Vol C Tables 4.2.6.8 and 6.1.1.4'
O O 0.0106 0.0060 'International Tables Vol C Tables 4.2.6.8 and 6.1.1.4'

loop_
_geom_angle_atom_site_label_1
_geom_angle_atom_site_label_2
_geom_angle_atom_site_label_3
_geom_angle
C1 O2 C4 108.99(12)
C16 O4 C19 109.40(13)
O1 C1 O2 120.95(17)
O1 C1 C2 130.02(17)
O2 C1 C2 108.96(14)
C3 C2 C1 108.25(15)
C3 C2 C15 130.13(18)
C1 C2 C15 121.49(16)
C2 C3 C8 128.71(15)
C2 C3 C4 109.13(14)
C8 C3 C4 121.48(14)
O2 C4 C3 104.48(12)
O2 C4 C5 115.86(13)
C3 C4 C5 117.03(13)
O2 C4 C19 110.80(12)
C3 C4 C19 119.36(13)
C5 C4 C19 89.43(12)
C6 C5 C20 117.08(13)
C6 C5 C4 111.26(13)
C20 C5 C4 90.35(12)
C6 C5 H5 112.1
C20 C5 H5 112.1
C4 C5 H5 112.1
C9 C6 C14 112.33(14)
C9 C6 C5 114.21(14)
C14 C6 C5 107.44(13)
C9 C6 C7 101.76(13)
C14 C6 C7 112.10(14)
C5 C6 C7 109.00(13)
C12 C7 C8 121.18(15)
C12 C7 C6 104.82(14)
C8 C7 C6 113.93(14)
C12 C7 H7 105.2
C8 C7 H7 105.2
C6 C7 H7 105.2
C3 C8 C7 109.29(14)
C3 C8 H8A 109.8
C7 C8 H8A 109.8
C3 C8 H8B 109.8
C7 C8 H8B 109.8
H8A C8 H8B 108.3
C10 C9 C11 59.67(13)
C10 C9 C6 118.85(17)
C11 C9 C6 107.90(15)
C10 C9 H9 118.5
C11 C9 H9 118.5
C6 C9 H9 118.5
C9 C10 C11 60.83(13)
C9 C10 H10A 117.7
C11 C10 H10A 117.7
C9 C10 H10B 117.7
C11 C10 H10B 117.7
H10A C10 H10B 114.8
C12 C11 C10 119.68(18)
C12 C11 C9 107.04(15)
C10 C11 C9 59.50(12)
C12 C11 H11 118.4
C10 C11 H11 118.4
C9 C11 H11 118.4
C13 C12 C11 127.31(18)
C13 C12 C7 127.35(19)
C11 C12 C7 105.27(15)
C12 C13 H13A 120.0
C12 C13 H13B 120.0
H13A C13 H13B 120.0
C6 C14 H14A 109.5
C6 C14 H14B 109.5
H14A C14 H14B 109.5
C6 C14 H14C 109.5
H14A C14 H14C 109.5
H14B C14 H14C 109.5
C2 C15 H15A 109.5
C2 C15 H15B 109.5
H15A C15 H15B 109.5
C2 C15 H15C 109.5
H15A C15 H15C 109.5
H15B C15 H15C 109.5
O3 C16 O4 121.09(17)
O3 C16 C17 130.37(18)
O4 C16 C17 108.51(14)
C18 C17 C16 108.40(15)
C18 C17 C30 129.16(17)
C16 C17 C30 122.07(16)
C17 C18 C23 128.15(15)
C17 C18 C19 109.57(14)
C23 C18 C19 121.42(14)
O4 C19 C18 104.04(13)
O4 C19 C20 116.20(13)
C18 C19 C20 116.28(13)
O4 C19 C4 111.68(12)
C18 C19 C4 119.41(13)
C20 C19 C4 89.54(12)
C21 C20 C5 117.00(14)
C21 C20 C19 111.44(13)
C5 C20 C19 90.49(12)
C21 C20 H20 112.1
C5 C20 H20 112.1
C19 C20 H20 112.1
C24 C21 C29 112.62(15)
C24 C21 C20 114.10(15)
C29 C21 C20 107.65(15)
C24 C21 C22 101.37(14)
C29 C21 C22 111.92(14)
C20 C21 C22 109.13(13)
C27 C22 C23 120.55(14)
C27 C22 C21 103.50(14)
C23 C22 C21 113.59(14)
C27 C22 H22 106.1
C23 C22 H22 106.1
C21 C22 H22 106.1
C18 C23 C22 109.33(13)
C18 C23 H23A 109.8
C22 C23 H23A 109.8
C18 C23 H23B 109.8
C22 C23 H23B 109.8
H23A C23 H23B 108.3
C25 C24 C26 59.16(14)
C25 C24 C21 119.27(18)
C26 C24 C21 108.05(15)
C25 C24 H24 118.4
C26 C24 H24 118.4
C21 C24 H24 118.4
C26 C25 C24 60.93(14)
C26 C25 H25A 117.7
C24 C25 H25A 117.7
C26 C25 H25B 117.7
C24 C25 H25B 117.7
H25A C25 H25B 114.8
C25 C26 C27 118.22(19)
C25 C26 C24 59.90(14)
C27 C26 C24 106.05(16)
C25 C26 H26 119.1
C27 C26 H26 119.1
C24 C26 H26 119.1
C28 C27 C26 127.60(18)
C28 C27 C22 127.06(18)
C26 C27 C22 105.32(15)
C27 C28 H28A 120.0
C27 C28 H28B 120.0
H28A C28 H28B 120.0
C21 C29 H29A 109.5
C21 C29 H29B 109.5
H29A C29 H29B 109.5
C21 C29 H29C 109.5
H29A C29 H29C 109.5
H29B C29 H29C 109.5
C17 C30 H30A 109.5
C17 C30 H30B 109.5
H30A C30 H30B 109.5
C17 C30 H30C 109.5
H30A C30 H30C 109.5
H30B C30 H30C 109.5

loop_
_geom_bond_atom_site_label_1
_geom_bond_atom_site_label_2
_geom_bond_distance
O1 C1 1.191(2)
O2 C1 1.369(2)
O2 C4 1.4348(19)
O3 C16 1.197(2)
O4 C16 1.374(2)
O4 C19 1.4353(19)
C1 C2 1.464(3)
C2 C3 1.329(2)
C2 C15 1.480(3)
C3 C8 1.496(2)
C3 C4 1.506(2)
C4 C5 1.563(2)
C4 C19 1.573(2)
C5 C6 1.538(2)
C5 C20 1.548(2)
C5 H5 0.9800
C6 C9 1.533(3)
C6 C14 1.537(2)
C6 C7 1.549(2)
C7 C12 1.510(2)
C7 C8 1.518(2)
C7 H7 0.9800
C8 H8A 0.9700
C8 H8B 0.9700
C9 C10 1.496(3)
C9 C11 1.516(3)
C9 H9 0.9800
C10 C11 1.499(3)
C10 H10A 0.9700
C10 H10B 0.9700
C11 C12 1.490(3)
C11 H11 0.9800
C12 C13 1.311(3)
C13 H13A 0.9300
C13 H13B 0.9300
C14 H14A 0.9600
C14 H14B 0.9600
C14 H14C 0.9600
C15 H15A 0.9600
C15 H15B 0.9600
C15 H15C 0.9600
C16 C17 1.468(2)
C17 C18 1.323(2)
C17 C30 1.490(2)
C18 C23 1.503(2)
C18 C19 1.511(2)
C19 C20 1.560(2)
C20 C21 1.535(2)
C20 H20 0.9800
C21 C24 1.533(3)
C21 C29 1.534(3)
C21 C22 1.554(2)
C22 C27 1.504(2)
C22 C23 1.513(3)
C22 H22 0.9800
C23 H23A 0.9700
C23 H23B 0.9700
C24 C25 1.498(3)
C24 C26 1.513(3)
C24 H24 0.9800
C25 C26 1.487(3)
C25 H25A 0.9700
C25 H25B 0.9700
C26 C27 1.494(3)
C26 H26 0.9800
C27 C28 1.319(3)
C28 H28A 0.9300
C28 H28B 0.9300
C29 H29A 0.9600
C29 H29B 0.9600
C29 H29C 0.9600
C30 H30A 0.9600
C30 H30B 0.9600
C30 H30C 0.9600

loop_
_geom_torsion_atom_site_label_1
_geom_torsion_atom_site_label_2
_geom_torsion_atom_site_label_3
_geom_torsion_atom_site_label_4
_geom_torsion
C4 O2 C1 O1 -179.97(18)
C4 O2 C1 C2 -2.65(18)
O1 C1 C2 C3 176.8(2)
O2 C1 C2 C3 -0.2(2)
O1 C1 C2 C15 0.6(3)
O2 C1 C2 C15 -176.41(17)
C1 C2 C3 C8 -167.62(17)
C15 C2 C3 C8 8.1(3)
C1 C2 C3 C4 2.86(19)
C15 C2 C3 C4 178.6(2)
C1 O2 C4 C3 4.17(16)
C1 O2 C4 C5 134.47(14)
C1 O2 C4 C19 -125.61(14)
C2 C3 C4 O2 -4.37(17)
C8 C3 C4 O2 166.94(14)
C2 C3 C4 C5 -133.97(15)
C8 C3 C4 C5 37.3(2)
C2 C3 C4 C19 120.11(16)
C8 C3 C4 C19 -68.6(2)
O2 C4 C5 C6 -130.89(14)
C3 C4 C5 C6 -6.88(19)
C19 C4 C5 C6 116.17(13)
O2 C4 C5 C20 109.72(14)
C3 C4 C5 C20 -126.28(14)
C19 C4 C5 C20 -3.23(12)
C20 C5 C6 C9 -52.15(19)
C4 C5 C6 C9 -154.06(14)
C20 C5 C6 C14 -177.45(14)
C4 C5 C6 C14 80.64(16)
C20 C5 C6 C7 60.87(18)
C4 C5 C6 C7 -41.04(17)
C9 C6 C7 C12 -34.93(17)
C14 C6 C7 C12 85.30(17)
C5 C6 C7 C12 -155.90(14)
C9 C6 C7 C8 -169.61(14)
C14 C6 C7 C8 -49.39(19)
C5 C6 C7 C8 69.42(17)
C2 C3 C8 C7 157.03(17)
C4 C3 C8 C7 -12.4(2)
C12 C7 C8 C3 -166.52(15)
C6 C7 C8 C3 -39.97(19)
C14 C6 C9 C10 -33.2(2)
C5 C6 C9 C10 -155.87(17)
C7 C6 C9 C10 86.87(18)
C14 C6 C9 C11 -97.85(17)
C5 C6 C9 C11 139.47(15)
C7 C6 C9 C11 22.21(17)
C6 C9 C10 C11 -94.83(18)
C9 C10 C11 C12 93.19(18)
C10 C9 C11 C12 -114.87(19)
C6 C9 C11 C12 -1.4(2)
C6 C9 C11 C10 113.48(18)
C10 C11 C12 C13 97.8(2)
C9 C11 C12 C13 162.0(2)
C10 C11 C12 C7 -85.05(19)
C9 C11 C12 C7 -20.91(19)
C8 C7 C12 C13 -17.1(3)
C6 C7 C12 C13 -147.67(19)
C8 C7 C12 C11 165.79(16)
C6 C7 C12 C11 35.22(18)
C19 O4 C16 O3 179.21(18)
C19 O4 C16 C17 -2.28(18)
O3 C16 C17 C18 179.0(2)
O4 C16 C17 C18 0.7(2)
O3 C16 C17 C30 5.3(3)
O4 C16 C17 C30 -173.01(16)
C16 C17 C18 C23 -168.30(16)
C30 C17 C18 C23 4.8(3)
C16 C17 C18 C19 1.10(19)
C30 C17 C18 C19 174.22(18)
C16 O4 C19 C18 2.81(16)
C16 O4 C19 C20 131.99(15)
C16 O4 C19 C4 -127.29(14)
C17 C18 C19 O4 -2.40(17)
C23 C18 C19 O4 167.84(14)
C17 C18 C19 C20 -131.53(15)
C23 C18 C19 C20 38.7(2)
C17 C18 C19 C4 122.91(16)
C23 C18 C19 C4 -66.8(2)
O2 C4 C19 O4 127.48(14)
C3 C4 C19 O4 6.10(19)
C5 C4 C19 O4 -114.96(13)
O2 C4 C19 C18 5.89(19)
C3 C4 C19 C18 -115.49(16)
C5 C4 C19 C18 123.46(14)
O2 C4 C19 C20 -114.36(13)
C3 C4 C19 C20 124.26(14)
C5 C4 C19 C20 3.20(12)
C6 C5 C20 C21 134.53(15)
C4 C5 C20 C21 -111.24(15)
C6 C5 C20 C19 -110.98(14)
C4 C5 C20 C19 3.25(12)
O4 C19 C20 C21 -129.75(14)
C18 C19 C20 C21 -6.8(2)
C4 C19 C20 C21 116.19(14)
O4 C19 C20 C5 110.83(14)
C18 C19 C20 C5 -126.17(14)
C4 C19 C20 C5 -3.23(12)
C5 C20 C21 C24 -52.4(2)
C19 C20 C21 C24 -154.50(14)
C5 C20 C21 C29 -178.12(14)
C19 C20 C21 C29 79.74(17)
C5 C20 C21 C22 60.22(19)
C19 C20 C21 C22 -41.93(18)
C24 C21 C22 C27 -37.25(16)
C29 C21 C22 C27 83.01(18)
C20 C21 C22 C27 -157.95(14)
C24 C21 C22 C23 -169.71(14)
C29 C21 C22 C23 -49.46(19)
C20 C21 C22 C23 69.58(18)
C17 C18 C23 C22 153.97(17)
C19 C18 C23 C22 -14.3(2)
C27 C22 C23 C18 -162.26(14)
C21 C22 C23 C18 -38.65(18)
C29 C21 C24 C25 -32.8(2)
C20 C21 C24 C25 -155.88(18)
C22 C21 C24 C25 87.0(2)
C29 C21 C24 C26 -96.97(18)
C20 C21 C24 C26 139.92(16)
C22 C21 C24 C26 22.79(18)
C21 C24 C25 C26 -94.5(2)
C24 C25 C26 C27 92.96(19)
C21 C24 C26 C25 113.85(19)
C25 C24 C26 C27 -113.7(2)
C21 C24 C26 C27 0.1(2)
C25 C26 C27 C28 90.2(3)
C24 C26 C27 C28 154.2(2)
C25 C26 C27 C22 -88.3(2)
C24 C26 C27 C22 -24.25(19)
C23 C22 C27 C28 -11.4(3)
C21 C22 C27 C28 -139.7(2)
C23 C22 C27 C26 167.09(16)
C21 C22 C27 C26 38.80(18)
